data_2201234
loop_
_publ_author_name
'Robert T. Stibrany'
'Harvey J. Schugar'
'Joseph A. Potenza'

_publ_section_title
;\k^2^<i>N</i>^13^,<i>N</i>^13'^-Hydro-<i>rac</i>-2,2'-bis[2-(1-propylbenzimidazol-2yl)]biphenyl
 trifluoromethanesulfonate, the salt of a novel proton sponge
;
_journal_issue 10
_journal_name_full 'Acta Crystallographica Section E'
_journal_page_first o1142
_journal_page_last o1144
_journal_paper_doi 10.1107/S1600536802016756
_journal_volume 58
_journal_year 2002
_chemical_formula_moiety 'C32 H31 N4 + , C1 F3 O3 S1 -'
_chemical_formula_sum 'C33 H31 F3 N4 O3 S'
_chemical_formula_weight 620.69
_chemical_name_systematic
;
\k^2^N^13^,N^43^Hydro-rac-2,2'-bis[2-(1-propyl
benzimidazol-2yl)]biphenyl trifluoromethanesulfonate
;
_space_group_IT_number 15
_symmetry_cell_setting monoclinic
_symmetry_space_group_name_Hall '-I 2ya'
_symmetry_space_group_name_H-M 'I 1 2/a 1'
_atom_sites_solution_hydrogens geom
_atom_sites_solution_primary direct
_atom_sites_solution_secondary difmap
_audit_creation_method SHELXL-97
_cell_angle_alpha 90.00
_cell_angle_beta 92.850(10)
_cell_angle_gamma 90.00
_cell_formula_units_Z 4
_cell_length_a 14.383(3)
_cell_length_b 14.217(3)
_cell_length_c 15.252(5)
_cell_measurement_reflns_used 903
_cell_measurement_temperature 298.0(10)
_cell_measurement_theta_max 23.57
_cell_measurement_theta_min 4.03
_cell_volume 3114.9(14)
_computing_cell_refinement SMART
_computing_data_collection 'SMART (Bruker, 2000)'
_computing_data_reduction 'SAINT (Bruker, 2000)'
_computing_molecular_graphics 'ORTEPIII (Burnett & Johnson, 1996) and ORTEP32 (Farrugia, 1997)'
_computing_publication_material 'SHELXTL (Bruker, 2000)'
_computing_structure_refinement 'SHELXL97 (Sheldrick, 1997)'
_computing_structure_solution 'SHELXS97 (Sheldrick, 1990)'
_diffrn_ambient_temperature 293(2)
_diffrn_measured_fraction_theta_full 0.908
_diffrn_measured_fraction_theta_max 0.908
_diffrn_measurement_device_type 'CCD area detector'
_diffrn_measurement_method '\f and \w scans'
_diffrn_radiation_monochromator graphite
_diffrn_radiation_source 'fine-focus sealed tube'
_diffrn_radiation_type MoK\a
_diffrn_radiation_wavelength 0.71073
_diffrn_reflns_av_R_equivalents 0.0165
_diffrn_reflns_av_sigmaI/netI 0.0196
_diffrn_reflns_limit_h_max 16
_diffrn_reflns_limit_h_min -16
_diffrn_reflns_limit_k_max 15
_diffrn_reflns_limit_k_min -16
_diffrn_reflns_limit_l_max 14
_diffrn_reflns_limit_l_min -17
_diffrn_reflns_number 6104
_diffrn_reflns_theta_full 24.97
_diffrn_reflns_theta_max 24.97
_diffrn_reflns_theta_min 3.92
_diffrn_standards_decay_% none
_diffrn_standards_number 0
_exptl_absorpt_coefficient_mu 0.162
_exptl_absorpt_correction_T_max 1.00
_exptl_absorpt_correction_T_min 0.886
_exptl_absorpt_correction_type multi-scan
_exptl_absorpt_process_details '(SADABS; Blessing, 1995)'
_exptl_crystal_colour colorless
_exptl_crystal_density_diffrn 1.323
_exptl_crystal_density_method 'not measured'
_exptl_crystal_description plate
_exptl_crystal_F_000 1296
_exptl_crystal_size_max 0.50
_exptl_crystal_size_mid 0.25
_exptl_crystal_size_min 0.18
_refine_diff_density_max 0.159
_refine_diff_density_min -0.306
_refine_ls_extinction_method none
_refine_ls_goodness_of_fit_ref 1.000
_refine_ls_hydrogen_treatment constr
_refine_ls_matrix_type full
_refine_ls_number_parameters 200
_refine_ls_number_reflns 2479
_refine_ls_number_restraints 0
_refine_ls_restrained_S_all 1.000
_refine_ls_R_factor_all 0.0588
_refine_ls_R_factor_gt 0.0463
_refine_ls_shift/su_max 0.000
_refine_ls_shift/su_mean 0.000
_refine_ls_structure_factor_coef Fsqd
_refine_ls_weighting_details 'calc w = 1/[\s^2^(Fo^2^)+(0.0910P)^2^+0.8886P] where P = (Fo^2^+2Fc^2^)/3'
_refine_ls_weighting_scheme calc
_refine_ls_wR_factor_gt 0.1367
_refine_ls_wR_factor_ref 0.1463
_reflns_number_gt 1925
_reflns_number_total 2479
_reflns_threshold_expression I>2\s(I)
_cod_data_source_file ac6014.cif
_cod_data_source_block V
_cod_depositor_comments
;
The following automatic conversions were performed:
'_symmetry_cell_setting' value 'Monoclinic' changed to 'monoclinic'
according to '/home/saulius/struct/CIF-dictionaries/cif_core.dic'
dictionary named 'cif_core.dic' version 2.4.1 from 2010-06-29.

Automatic conversion script
Id: cif_fix_enum 1527 2010-12-29 10:47:43Z saulius 

The following automatic conversions were performed:

'_symmetry_cell_setting' value 'Monoclinic' changed to 'monoclinic'
according to /home/saulius/struct/CIF-dictionaries/cif_core.dic
dictionary named 'cif_core.dic' version 2.4.1 from 2010-06-29.

Automatic conversion script
Id: cif_fix_values 1715 2011-07-08 13:25:40Z adriana 
;
_cod_original_cell_volume 3115.1(14)
_cod_original_sg_symbol_H-M 'I 2/a'
_cod_database_code 2201234
_cod_database_fobs_code 2201234

loop_
_symmetry_equiv_pos_as_xyz
'x, y, z'
'-x+1/2, y, -z'
'x+1/2, y+1/2, z+1/2'
'-x+1, y+1/2, -z+1/2'
'-x, -y, -z'
'x-1/2, -y, z'
'-x+1/2, -y+1/2, -z+1/2'
'x, -y+1/2, z+1/2'

loop_
_atom_site_label
_atom_site_fract_x
_atom_site_fract_y
_atom_site_fract_z
_atom_site_U_iso_or_equiv
_atom_site_adp_type
_atom_site_calc_flag
_atom_site_refinement_flags
_atom_site_occupancy
_atom_site_disorder_assembly
_atom_site_disorder_group
_atom_site_type_symbol
N13 0.83945(11) 0.11531(11) 0.98105(10) 0.0558(4) Uani d . 1 . . N
H13 0.7832 0.1003 0.9916 0.067 Uiso calc PR 0.50 . . H
N11 0.97272(11) 0.19208(12) 0.98308(10) 0.0572(4) Uani d . 1 . . N
C11 0.98249(14) 0.11396(14) 0.92935(12) 0.0574(5) Uani d . 1 . . C
C12 0.88542(13) 0.18963(13) 1.01185(12) 0.0517(5) Uani d . 1 . . C
C21 0.77122(12) 0.31520(12) 1.04595(12) 0.0514(5) Uani d . 1 . . C
C22 0.84688(13) 0.25889(12) 1.07207(13) 0.0526(5) Uani d . 1 . . C
C23 0.88680(16) 0.26674(15) 1.15696(14) 0.0668(6) Uani d . 1 . . C
H23 0.9374 0.2291 1.1741 0.080 Uiso calc R 1 . . H
C13 0.89854(15) 0.06590(13) 0.92862(13) 0.0561(5) Uani d . 1 . . C
C26 0.73839(15) 0.37888(14) 1.10652(16) 0.0699(6) Uani d . 1 . . C
H26 0.6887 0.4179 1.0900 0.084 Uiso calc R 1 . . H
C14 0.88513(17) -0.01570(14) 0.87972(14) 0.0707(6) Uani d . 1 . . C
H14 0.8296 -0.0492 0.8802 0.085 Uiso calc R 1 . . H
C24 0.85221(17) 0.32932(17) 1.21519(15) 0.0767(7) Uani d . 1 . . C
H24 0.8792 0.3338 1.2717 0.092 Uiso calc R 1 . . H
C25 0.77820(17) 0.38515(17) 1.19049(17) 0.0809(7) Uani d . 1 . . C
H25 0.7546 0.4274 1.2303 0.097 Uiso calc R 1 . . H
C17 1.05576(16) 0.08367(19) 0.88043(15) 0.0778(7) Uani d . 1 . . C
H17 1.1122 0.1156 0.8809 0.093 Uiso calc R 1 . . H
C18 1.04190(16) 0.26652(18) 0.99780(17) 0.0785(7) Uani d . 1 . . C
H18A 1.1037 0.2393 0.9972 0.094 Uiso calc R 1 . . H
H18B 1.0348 0.2939 1.0553 0.094 Uiso calc R 1 . . H
C15 0.9564(2) -0.04462(17) 0.83111(17) 0.0850(8) Uani d . 1 . . C
H15 0.9490 -0.0984 0.7967 0.102 Uiso calc R 1 . . H
C16 1.0399(2) 0.0041(2) 0.83160(16) 0.0896(8) Uani d . 1 . . C
H16 1.0869 -0.0182 0.7974 0.108 Uiso calc R 1 . . H
C19 1.03293(19) 0.34320(18) 0.9292(2) 0.0975(9) Uani d . 1 . . C
H19A 0.9697 0.3672 0.9265 0.117 Uiso calc R 1 . . H
H19B 1.0450 0.3170 0.8721 0.117 Uiso calc R 1 . . H
C110 1.1001(2) 0.4233(2) 0.9493(3) 0.1507(16) Uani d . 1 . . C
H11A 1.0927 0.4451 1.0082 0.226 Uiso calc R 1 . . H
H11B 1.0873 0.4739 0.9089 0.226 Uiso calc R 1 . . H
H11C 1.1628 0.4017 0.9438 0.226 Uiso calc R 1 . . H
S1 0.21709(7) 0.27171(9) 0.20321(9) 0.0884(4) Uani d P 0.50 . 1 S
O1 0.23619(16) 0.37411(15) 0.21598(16) 0.1313(7) Uani d P 0.50 A 1 O
O3 0.12409(12) 0.26448(18) 0.21989(14) 0.1328(8) Uani d P 0.50 B 1 O
O2 0.24321(16) 0.2450(2) 0.12751(14) 0.1479(10) Uani d P 0.50 C 1 O
C1 0.21709(7) 0.27171(9) 0.20321(9) 0.0884(4) Uani d P 0.50 . 2 C
F1 0.23619(16) 0.37411(15) 0.21598(16) 0.1313(7) Uani d P 0.50 D 2 F
F3 0.12409(12) 0.26448(18) 0.21989(14) 0.1328(8) Uani d P 0.50 E 2 F
F2 0.24321(16) 0.2450(2) 0.12751(14) 0.1479(10) Uani d P 0.50 F 2 F

loop_
_atom_site_aniso_label
_atom_site_aniso_U_11
_atom_site_aniso_U_22
_atom_site_aniso_U_33
_atom_site_aniso_U_12
_atom_site_aniso_U_13
_atom_site_aniso_U_23
N13 0.0620(10) 0.0485(9) 0.0574(10) 0.0074(7) 0.0080(8) 0.0017(7)
N11 0.0491(9) 0.0683(10) 0.0537(10) 0.0078(7) -0.0037(7) -0.0011(8)
C11 0.0603(12) 0.0657(12) 0.0460(10) 0.0195(9) -0.0001(9) 0.0051(9)
C12 0.0509(10) 0.0541(11) 0.0498(11) 0.0114(8) -0.0010(8) 0.0054(8)
C21 0.0463(10) 0.0414(10) 0.0662(12) -0.0026(7) -0.0008(8) -0.0027(8)
C22 0.0507(10) 0.0488(10) 0.0581(12) 0.0020(8) 0.0012(9) -0.0013(8)
C23 0.0667(13) 0.0704(13) 0.0622(14) 0.0139(10) -0.0085(10) -0.0063(10)
C13 0.0698(12) 0.0497(10) 0.0491(11) 0.0146(9) 0.0059(9) 0.0077(8)
C26 0.0563(12) 0.0567(12) 0.0956(17) 0.0090(9) -0.0075(11) -0.0204(11)
C14 0.0975(17) 0.0474(11) 0.0682(14) 0.0110(11) 0.0130(12) 0.0020(10)
C24 0.0797(15) 0.0823(15) 0.0665(14) 0.0062(12) -0.0111(12) -0.0249(12)
C25 0.0746(15) 0.0791(15) 0.0884(17) 0.0078(12) -0.0025(13) -0.0394(13)
C17 0.0649(14) 0.1004(18) 0.0685(14) 0.0229(13) 0.0085(11) 0.0008(13)
C18 0.0538(12) 0.1054(19) 0.0758(16) -0.0090(12) -0.0024(11) -0.0189(14)
C15 0.118(2) 0.0635(14) 0.0745(16) 0.0270(14) 0.0141(15) -0.0035(11)
C16 0.099(2) 0.101(2) 0.0704(16) 0.0456(17) 0.0173(14) -0.0040(14)
C19 0.0805(17) 0.0738(16) 0.138(3) -0.0122(13) 0.0053(16) -0.0066(16)
C110 0.110(3) 0.097(2) 0.248(5) -0.038(2) 0.047(3) -0.047(3)
S1 0.0616(6) 0.1061(9) 0.0963(9) -0.0108(5) -0.0066(6) 0.0153(6)
O1 0.1354(17) 0.1142(16) 0.1428(17) -0.0230(12) -0.0095(13) 0.0137(13)
O3 0.0600(10) 0.215(2) 0.1221(16) -0.0004(12) -0.0108(10) -0.0073(14)
O2 0.1100(16) 0.253(3) 0.0797(13) -0.0256(16) -0.0030(11) 0.0173(15)
C1 0.0616(6) 0.1061(9) 0.0963(9) -0.0108(5) -0.0066(6) 0.0153(6)
F1 0.1354(17) 0.1142(16) 0.1428(17) -0.0230(12) -0.0095(13) 0.0137(13)
F3 0.0600(10) 0.215(2) 0.1221(16) -0.0004(12) -0.0108(10) -0.0073(14)
F2 0.1100(16) 0.253(3) 0.0797(13) -0.0256(16) -0.0030(11) 0.0173(15)

loop_
_atom_type_symbol
_atom_type_description
_atom_type_scat_dispersion_real
_atom_type_scat_dispersion_imag
_atom_type_scat_source
C C 0.0033 0.0016 'International Tables Vol C Tables 4.2.6.8 and 6.1.1.4'
H H 0.0000 0.0000 'International Tables Vol C Tables 4.2.6.8 and 6.1.1.4'
N N 0.0061 0.0033 'International Tables Vol C Tables 4.2.6.8 and 6.1.1.4'
O O 0.0106 0.0060 'International Tables Vol C Tables 4.2.6.8 and 6.1.1.4'
F F 0.0171 0.0103 'International Tables Vol C Tables 4.2.6.8 and 6.1.1.4'
S S 0.1246 0.1234 'International Tables Vol C Tables 4.2.6.8 and 6.1.1.4'

loop_
_geom_angle_atom_site_label_1
_geom_angle_atom_site_label_2
_geom_angle_atom_site_label_3
_geom_angle_site_symmetry_3
_geom_angle
_geom_angle_publ_flag
C12 N13 C13 . 107.47(16) yes
C12 N13 H13 . 126.3 ?
C13 N13 H13 . 126.3 ?
C12 N11 C11 . 107.06(16) yes
C12 N11 C18 . 127.24(17) ?
C11 N11 C18 . 125.46(17) ?
C13 C11 C17 . 121.7(2) ?
C13 C11 N11 . 106.54(16) yes
C17 C11 N11 . 131.7(2) ?
N13 C12 N11 . 111.23(16) yes
N13 C12 C22 . 124.01(17) ?
N11 C12 C22 . 124.73(17) ?
C26 C21 C22 . 118.02(18) ?
C26 C21 C21 2_657 118.94(16) ?
C22 C21 C21 2_657 122.87(17) ?
C21 C22 C23 . 119.95(17) ?
C21 C22 C12 . 121.23(17) ?
C23 C22 C12 . 118.81(16) ?
C24 C23 C22 . 120.6(2) ?
C24 C23 H23 . 119.7 ?
C22 C23 H23 . 119.7 ?
N13 C13 C11 . 107.70(17) yes
N13 C13 C14 . 131.4(2) ?
C11 C13 C14 . 120.93(19) ?
C25 C26 C21 . 121.26(19) ?
C25 C26 H26 . 119.4 ?
C21 C26 H26 . 119.4 ?
C15 C14 C13 . 117.2(2) ?
C15 C14 H14 . 121.4 ?
C13 C14 H14 . 121.4 ?
C25 C24 C23 . 120.2(2) ?
C25 C24 H24 . 119.9 ?
C23 C24 H24 . 119.9 ?
C24 C25 C26 . 120.0(2) ?
C24 C25 H25 . 120.0 ?
C26 C25 H25 . 120.0 ?
C16 C17 C11 . 116.0(2) ?
C16 C17 H17 . 122.0 ?
C11 C17 H17 . 122.0 ?
N11 C18 C19 . 112.42(19) ?
N11 C18 H18A . 109.1 ?
C19 C18 H18A . 109.1 ?
N11 C18 H18B . 109.1 ?
C19 C18 H18B . 109.1 ?
H18A C18 H18B . 107.9 ?
C14 C15 C16 . 121.5(2) ?
C14 C15 H15 . 119.2 ?
C16 C15 H15 . 119.2 ?
C17 C16 C15 . 122.5(2) ?
C17 C16 H16 . 118.7 ?
C15 C16 H16 . 118.7 ?
C18 C19 C110 . 111.7(3) ?
C18 C19 H19A . 109.3 ?
C110 C19 H19A . 109.3 ?
C18 C19 H19B . 109.3 ?
C110 C19 H19B . 109.3 ?
H19A C19 H19B . 107.9 ?
C19 C110 H11A . 109.5 ?
C19 C110 H11B . 109.5 ?
H11A C110 H11B . 109.5 ?
C19 C110 H11C . 109.5 ?
H11A C110 H11C . 109.5 ?
H11B C110 H11C . 109.5 ?
O2 S1 O3 . 118.18(16) ?
O2 S1 O1 . 110.12(17) ?
O3 S1 O1 . 102.87(16) ?
O2 S1 S1 7 116.63(16) ?
O3 S1 S1 7 107.94(14) ?
O1 S1 S1 7 98.41(14) ?

loop_
_geom_bond_atom_site_label_1
_geom_bond_atom_site_label_2
_geom_bond_site_symmetry_2
_geom_bond_distance
_geom_bond_publ_flag
N13 C12 . 1.320(2) yes
N13 C13 . 1.387(2) yes
N13 H13 . 0.8600 ?
N11 C12 . 1.351(2) yes
N11 C11 . 1.392(3) yes
N11 C18 . 1.462(3) ?
C11 C13 . 1.387(3) yes
C11 C17 . 1.390(3) ?
C12 C22 . 1.473(3) ?
C21 C26 . 1.393(3) ?
C21 C22 . 1.393(3) ?
C21 C21 2_657 1.501(4) ?
C22 C23 . 1.394(3) ?
C23 C24 . 1.368(3) ?
C23 H23 . 0.9300 ?
C13 C14 . 1.387(3) ?
C26 C25 . 1.380(3) ?
C26 H26 . 0.9300 ?
C14 C15 . 1.359(3) ?
C14 H14 . 0.9300 ?
C24 C25 . 1.366(3) ?
C24 H24 . 0.9300 ?
C25 H25 . 0.9300 ?
C17 C16 . 1.367(4) ?
C17 H17 . 0.9300 ?
C18 C19 . 1.513(4) ?
C18 H18A . 0.9700 ?
C18 H18B . 0.9700 ?
C15 C16 . 1.386(4) ?
C15 H15 . 0.9300 ?
C16 H16 . 0.9300 ?
C19 C110 . 1.515(4) ?
C19 H19A . 0.9700 ?
C19 H19B . 0.9700 ?
C110 H11A . 0.9600 ?
C110 H11B . 0.9600 ?
C110 H11C . 0.9600 ?
S1 O2 . 1.289(3) ?
S1 O3 . 1.378(2) ?
S1 O1 . 1.493(2) ?
S1 S1 7 1.783(2) ?

loop_
_geom_torsion_atom_site_label_1
_geom_torsion_atom_site_label_2
_geom_torsion_atom_site_label_3
_geom_torsion_atom_site_label_4
_geom_torsion_site_symmetry_1
_geom_torsion
C12 N11 C11 C13 . -0.5(2)
C18 N11 C11 C13 . -175.29(18)
C12 N11 C11 C17 . 177.4(2)
C18 N11 C11 C17 . 2.7(3)
C13 N13 C12 N11 . -0.4(2)
C13 N13 C12 C22 . -178.60(16)
C11 N11 C12 N13 . 0.6(2)
C18 N11 C12 N13 . 175.24(18)
C11 N11 C12 C22 . 178.76(16)
C18 N11 C12 C22 . -6.6(3)
C26 C21 C22 C23 . 0.6(3)
C21 C21 C22 C23 2_657 175.82(18)
C26 C21 C22 C12 . 179.80(18)
C21 C21 C22 C12 2_657 -5.0(3)
N13 C12 C22 C21 . -64.8(2)
N11 C12 C22 C21 . 117.3(2)
N13 C12 C22 C23 . 114.4(2)
N11 C12 C22 C23 . -63.5(3)
C21 C22 C23 C24 . 0.1(3)
C12 C22 C23 C24 . -179.1(2)
C12 N13 C13 C11 . 0.1(2)
C12 N13 C13 C14 . -178.8(2)
C17 C11 C13 N13 . -177.92(18)
N11 C11 C13 N13 . 0.3(2)
C17 C11 C13 C14 . 1.1(3)
N11 C11 C13 C14 . 179.28(17)
C22 C21 C26 C25 . -1.2(3)
C21 C21 C26 C25 2_657 -176.6(2)
N13 C13 C14 C15 . 176.9(2)
C11 C13 C14 C15 . -1.8(3)
C22 C23 C24 C25 . -0.3(4)
C23 C24 C25 C26 . -0.3(4)
C21 C26 C25 C24 . 1.0(4)
C13 C11 C17 C16 . 0.2(3)
N11 C11 C17 C16 . -177.5(2)
C12 N11 C18 C19 . -87.2(3)
C11 N11 C18 C19 . 86.5(3)
C13 C14 C15 C16 . 1.3(4)
C11 C17 C16 C15 . -0.7(4)
C14 C15 C16 C17 . -0.1(4)
N11 C18 C19 C110 . 175.6(2)
